data_4085095
loop_
_publ_author_name
'Hao, Pengfei'
'Yang, Zhi'
'Li, Wenling'
'Ma, Xiaoli'
'Roesky, Herbert W.'
'Yang, Ying'
'Li, Jiarong'

_publ_section_title
;
 Aluminum Complexes Containing the C--O--Al--O--C Framework as Efficient
 Initiators for Ring-Opening Polymerization of \e-Caprolactone
;
_journal_issue 1
_journal_name_full Organometallics
_journal_page_first 105
_journal_paper_doi 10.1021/om500950p
_journal_volume 34
_journal_year 2015
_chemical_formula_sum 'C43 H57 Al N4 O2'
_chemical_formula_weight 688.91
_chemical_name_systematic
; 
 ? 
;
_space_group_IT_number 2
_symmetry_cell_setting triclinic
_symmetry_space_group_name_Hall '-P 1'
_symmetry_space_group_name_H-M 'P -1'
_atom_sites_solution_hydrogens geom
_atom_sites_solution_primary direct
_atom_sites_solution_secondary difmap
_audit_creation_method SHELXL-97
_cell_angle_alpha 100.755(4)
_cell_angle_beta 93.402(5)
_cell_angle_gamma 94.406(4)
_cell_formula_units_Z 4
_cell_length_a 10.395(2)
_cell_length_b 19.416(4)
_cell_length_c 20.274(4)
_cell_measurement_temperature 153(2)
_cell_volume 3996.8(14)
_computing_structure_refinement 'SHELXL-97 (Sheldrick, 1997)'
_computing_structure_solution 'SHELXS-97 (Sheldrick, 1990)'
_diffrn_ambient_temperature 153(2)
_diffrn_measured_fraction_theta_full 0.985
_diffrn_measured_fraction_theta_max 0.985
_diffrn_radiation_monochromator graphite
_diffrn_radiation_source 'fine-focus sealed tube'
_diffrn_radiation_type MoK\a
_diffrn_radiation_wavelength 0.71073
_diffrn_reflns_av_R_equivalents 0.0340
_diffrn_reflns_av_sigmaI/netI 0.0494
_diffrn_reflns_limit_h_max 13
_diffrn_reflns_limit_h_min -13
_diffrn_reflns_limit_k_max 25
_diffrn_reflns_limit_k_min -25
_diffrn_reflns_limit_l_max 26
_diffrn_reflns_limit_l_min -26
_diffrn_reflns_number 47617
_diffrn_reflns_theta_full 28.00
_diffrn_reflns_theta_max 28.00
_diffrn_reflns_theta_min 2.15
_exptl_absorpt_coefficient_mu 0.090
_exptl_absorpt_correction_T_max 0.9795
_exptl_absorpt_correction_T_min 0.9717
_exptl_absorpt_correction_type MULTI-SCANS
_exptl_absorpt_process_details
;
Higashi, T. (1995). Program for Absorption Correction. 
Rigaku Corporation, Tokyo, Japan.
;
_exptl_crystal_density_diffrn 1.145
_exptl_crystal_density_method 'not measured'
_exptl_crystal_description Block
_exptl_crystal_F_000 1488
_exptl_crystal_size_max 0.32
_exptl_crystal_size_mid 0.31
_exptl_crystal_size_min 0.23
_refine_diff_density_max 0.498
_refine_diff_density_min -0.271
_refine_diff_density_rms 0.043
_refine_ls_extinction_method none
_refine_ls_goodness_of_fit_ref 1.004
_refine_ls_hydrogen_treatment mixed
_refine_ls_matrix_type full
_refine_ls_number_parameters 1098
_refine_ls_number_reflns 19008
_refine_ls_number_restraints 48
_refine_ls_restrained_S_all 1.003
_refine_ls_R_factor_all 0.0940
_refine_ls_R_factor_gt 0.0698
_refine_ls_shift/su_max 0.004
_refine_ls_shift/su_mean 0.000
_refine_ls_structure_factor_coef Fsqd
_refine_ls_weighting_details 'calc w=1/[\s^2^(Fo^2^)+(0.0698P)^2^+1.9300P] where P=(Fo^2^+2Fc^2^)/3'
_refine_ls_weighting_scheme calc
_refine_ls_wR_factor_gt 0.1606
_refine_ls_wR_factor_ref 0.1780
_reflns_number_gt 14683
_reflns_number_total 19008
_reflns_threshold_expression >2sigma(I)
_cod_data_source_file om500950p_si_002.cif
_cod_data_source_block bo2552
_cod_depositor_comments 'Adding full bibliography for 4085095--4085097.cif.'
_cod_original_cell_volume 3996.7(15)
_cod_database_code 4085095

loop_
_symmetry_equiv_pos_as_xyz
'x, y, z'
'-x, -y, -z'

loop_
_atom_site_label
_atom_site_type_symbol
_atom_site_fract_x
_atom_site_fract_y
_atom_site_fract_z
_atom_site_U_iso_or_equiv
_atom_site_adp_type
_atom_site_occupancy
_atom_site_symmetry_multiplicity
_atom_site_calc_flag
_atom_site_refinement_flags
_atom_site_disorder_assembly
_atom_site_disorder_group
Al1 Al 0.21443(5) 1.01510(3) 0.73892(3) 0.02870(13) Uani 1 1 d . A .
Al2 Al 0.76403(6) 0.51137(3) 0.76330(3) 0.03214(14) Uani 1 1 d . B .
O1 O 0.21439(14) 0.94216(7) 0.77583(7) 0.0378(3) Uani 1 1 d . . .
O2 O 0.06851(13) 1.03147(8) 0.70594(7) 0.0415(4) Uani 1 1 d . . .
O3 O 0.78543(15) 0.58951(8) 0.73575(7) 0.0416(3) Uani 1 1 d . . .
O4 O 0.90245(14) 0.48050(8) 0.79094(7) 0.0423(4) Uani 1 1 d . . .
N1 N 0.34017(15) 1.01006(8) 0.67489(8) 0.0287(3) Uani 1 1 d . . .
N2 N 0.28862(15) 1.09620(8) 0.79891(8) 0.0305(3) Uani 1 1 d . . .
N3 N 0.1008(3) 0.82193(13) 0.81451(13) 0.0644(6) Uani 1 1 d D . .
N5 N 0.64281(15) 0.51789(8) 0.82981(8) 0.0307(3) Uani 1 1 d . . .
N6 N 0.67111(16) 0.44157(9) 0.69721(8) 0.0337(4) Uani 1 1 d . . .
N7 N 0.9409(2) 0.70310(14) 0.70851(13) 0.0629(6) Uani 1 1 d D . .
C1 C 0.26296(19) 1.01386(11) 0.55837(10) 0.0342(4) Uani 1 1 d . . .
C2 C 0.2352(2) 0.97971(12) 0.49164(10) 0.0426(5) Uani 1 1 d . A .
H2 H 0.2055 1.0057 0.4593 0.051 Uiso 1 1 calc R . .
C3 C 0.2499(2) 0.90910(13) 0.47156(11) 0.0475(6) Uani 1 1 d . . .
H3 H 0.2305 0.8869 0.4258 0.057 Uiso 1 1 calc R A .
C4 C 0.2925(2) 0.87090(13) 0.51774(12) 0.0464(5) Uani 1 1 d . A .
H4 H 0.3013 0.8221 0.5035 0.056 Uiso 1 1 calc R . .
C5 C 0.3234(2) 0.90242(11) 0.58550(11) 0.0380(5) Uani 1 1 d . . .
C6 C 0.30944(18) 0.97474(11) 0.60521(9) 0.0317(4) Uani 1 1 d . A .
C7 C 0.46296(18) 1.03401(11) 0.69551(10) 0.0324(4) Uani 1 1 d . A .
C8 C 0.49862(19) 1.07631(11) 0.75916(10) 0.0345(4) Uani 1 1 d . . .
H8 H 0.5886 1.0827 0.7724 0.041 Uiso 1 1 calc R A .
C9 C 0.41823(19) 1.11013(10) 0.80535(10) 0.0323(4) Uani 1 1 d . A .
C10 C 0.20857(19) 1.14297(10) 0.83988(10) 0.0316(4) Uani 1 1 d . A .
C11 C 0.1594(2) 1.12387(11) 0.89737(10) 0.0353(4) Uani 1 1 d . . .
C12 C 0.0735(2) 1.16709(12) 0.93192(11) 0.0418(5) Uani 1 1 d . A .
H12 H 0.0383 1.1547 0.9707 0.050 Uiso 1 1 calc R . .
C13 C 0.0388(2) 1.22698(12) 0.91119(11) 0.0430(5) Uani 1 1 d . . .
H13 H -0.0204 1.2552 0.9351 0.052 Uiso 1 1 calc R A .
C14 C 0.0911(2) 1.24601(11) 0.85499(11) 0.0406(5) Uani 1 1 d . A .
H14 H 0.0676 1.2877 0.8410 0.049 Uiso 1 1 calc R . .
C15 C 0.1773(2) 1.20513(11) 0.81873(10) 0.0350(4) Uani 1 1 d . . .
C16 C 0.2441(2) 1.09144(11) 0.57715(10) 0.0384(5) Uani 1 1 d . A .
H16 H 0.2480 1.1045 0.6274 0.046 Uiso 1 1 calc R . .
C17 C 0.1127(3) 1.10758(14) 0.54945(14) 0.0587(7) Uani 1 1 d . . .
H17A H 0.1091 1.0984 0.5001 0.070 Uiso 1 1 calc R A .
H17B H 0.1001 1.1571 0.5662 0.070 Uiso 1 1 calc R . .
H17C H 0.0444 1.0776 0.5642 0.070 Uiso 1 1 calc R . .
C18 C 0.3525(3) 1.13618(15) 0.55249(18) 0.0718(8) Uani 1 1 d . . .
H18A H 0.4365 1.1252 0.5704 0.086 Uiso 1 1 calc R A .
H18B H 0.3420 1.1862 0.5681 0.086 Uiso 1 1 calc R . .
H18C H 0.3481 1.1257 0.5032 0.086 Uiso 1 1 calc R . .
C19 C 0.3656(3) 0.85697(12) 0.63445(12) 0.0481(6) Uani 1 1 d . A .
H19 H 0.3938 0.8886 0.6786 0.058 Uiso 1 1 calc R . .
C20 C 0.4793(3) 0.81501(16) 0.61138(15) 0.0747(9) Uani 1 1 d . . .
H20A H 0.4533 0.7828 0.5686 0.090 Uiso 1 1 calc R A .
H20B H 0.5048 0.7879 0.6454 0.090 Uiso 1 1 calc R . .
H20C H 0.5527 0.8475 0.6054 0.090 Uiso 1 1 calc R . .
C21 C 0.2501(3) 0.80712(15) 0.64519(16) 0.0727(9) Uani 1 1 d . . .
H21A H 0.1780 0.8346 0.6596 0.087 Uiso 1 1 calc R A .
H21B H 0.2753 0.7807 0.6799 0.087 Uiso 1 1 calc R . .
H21C H 0.2232 0.7742 0.6029 0.087 Uiso 1 1 calc R . .
C22 C 0.5698(2) 1.01760(13) 0.64981(11) 0.0431(5) Uani 1 1 d . . .
H22A H 0.5862 0.9681 0.6463 0.052 Uiso 1 1 calc R A .
H22B H 0.6487 1.0476 0.6683 0.052 Uiso 1 1 calc R . .
H22C H 0.5443 1.0265 0.6050 0.052 Uiso 1 1 calc R . .
C23 C 0.4790(2) 1.16575(12) 0.86271(11) 0.0439(5) Uani 1 1 d . . .
H23A H 0.4616 1.2123 0.8542 0.053 Uiso 1 1 calc R A .
H23B H 0.5727 1.1625 0.8666 0.053 Uiso 1 1 calc R . .
H23C H 0.4425 1.1586 0.9047 0.053 Uiso 1 1 calc R . .
C24 C 0.1934(2) 1.05910(11) 0.92422(10) 0.0385(5) Uani 1 1 d . A .
H24 H 0.2590 1.0358 0.8958 0.046 Uiso 1 1 calc R . .
C25 C 0.0736(2) 1.00669(13) 0.91954(12) 0.0496(6) Uani 1 1 d . . .
H25A H 0.0047 1.0301 0.9433 0.060 Uiso 1 1 calc R A .
H25B H 0.0958 0.9670 0.9402 0.060 Uiso 1 1 calc R . .
H25C H 0.0438 0.9894 0.8721 0.060 Uiso 1 1 calc R . .
C26 C 0.2526(3) 1.07928(15) 0.99731(11) 0.0581(7) Uani 1 1 d . . .
H26A H 0.3262 1.1147 1.0000 0.070 Uiso 1 1 calc R A .
H26B H 0.2822 1.0374 1.0119 0.070 Uiso 1 1 calc R . .
H26C H 0.1872 1.0986 1.0266 0.070 Uiso 1 1 calc R . .
C27 C 0.2333(2) 1.22978(11) 0.75852(11) 0.0414(5) Uani 1 1 d . A .
H27 H 0.2951 1.1956 0.7396 0.050 Uiso 1 1 calc R . .
C28 C 0.1275(3) 1.23124(14) 0.70345(12) 0.0538(6) Uani 1 1 d . . .
H28A H 0.0684 1.2664 0.7201 0.065 Uiso 1 1 calc R A .
H28B H 0.0791 1.1848 0.6909 0.065 Uiso 1 1 calc R . .
H28C H 0.1669 1.2434 0.6639 0.065 Uiso 1 1 calc R . .
C29 C 0.3076(3) 1.30259(13) 0.77885(14) 0.0589(7) Uani 1 1 d . . .
H29A H 0.2473 1.3377 0.7939 0.071 Uiso 1 1 calc R A .
H29B H 0.3500 1.3146 0.7401 0.071 Uiso 1 1 calc R . .
H29C H 0.3731 1.3021 0.8155 0.071 Uiso 1 1 calc R . .
C30 C 0.1840(3) 0.84358(13) 0.87144(12) 0.0486(6) Uani 1 1 d . . .
C31 C 0.1642(3) 0.81597(15) 0.93095(14) 0.0594(7) Uani 1 1 d . . .
H31 H 0.0914 0.7836 0.9321 0.071 Uiso 1 1 calc R . .
C32 C 0.2503(3) 0.83624(17) 0.98637(14) 0.0668(8) Uani 1 1 d . . .
H32 H 0.2372 0.8170 1.0255 0.080 Uiso 1 1 calc R . .
C33 C 0.3562(3) 0.88427(17) 0.98639(14) 0.0645(8) Uani 1 1 d . . .
H33 H 0.4140 0.8992 1.0254 0.077 Uiso 1 1 calc R . .
C34 C 0.3757(2) 0.90999(15) 0.92815(13) 0.0542(6) Uani 1 1 d . . .
H34 H 0.4486 0.9425 0.9276 0.065 Uiso 1 1 calc R . .
C35 C 0.2930(2) 0.88995(13) 0.87123(12) 0.0447(5) Uani 1 1 d . . .
C36 C 0.3223(2) 0.91604(14) 0.80719(12) 0.0488(6) Uani 1 1 d . . .
H36A H 0.3939 0.9540 0.8179 0.059 Uiso 1 1 calc R . .
H36B H 0.3524 0.8770 0.7748 0.059 Uiso 1 1 calc R . .
N4 N -0.1441(3) 1.07949(15) 0.78863(16) 0.0448(8) Uani 0.696(4) 1 d PD A 1
H4A H -0.143(4) 1.099(2) 0.8304(8) 0.068(13) Uiso 0.696(4) 1 d PD A 1
H4B H -0.0722(19) 1.0920(18) 0.7733(17) 0.047(10) Uiso 0.696(4) 1 d PD A 1
C37 C -0.1731(4) 1.00654(19) 0.7780(2) 0.0353(9) Uani 0.696(4) 1 d PD A 1
C38 C -0.2525(7) 0.9785(4) 0.8218(3) 0.0629(14) Uani 0.696(4) 1 d PD A 1
H38 H -0.2834 1.0091 0.8585 0.075 Uiso 0.696(4) 1 calc PR A 1
C39 C -0.2860(7) 0.9074(4) 0.8122(4) 0.0579(19) Uani 0.696(4) 1 d PD A 1
H39 H -0.3355 0.8882 0.8435 0.069 Uiso 0.696(4) 1 calc PR A 1
C40 C -0.2460(6) 0.8635(3) 0.7554(3) 0.0610(13) Uani 0.696(4) 1 d PD A 1
H40 H -0.2738 0.8147 0.7461 0.073 Uiso 0.696(4) 1 calc PR A 1
C41 C -0.1666(4) 0.8913(2) 0.7133(2) 0.0512(10) Uani 0.696(4) 1 d PD A 1
H41 H -0.1368 0.8610 0.6761 0.061 Uiso 0.696(4) 1 calc PR A 1
C42 C -0.1293(4) 0.9629(2) 0.7243(2) 0.0359(9) Uani 0.696(4) 1 d PD A 1
C43 C -0.0461(3) 0.99260(18) 0.67626(15) 0.0418(8) Uani 0.696(4) 1 d PD A 1
H43A H -0.0237 0.9532 0.6415 0.050 Uiso 0.696(4) 1 calc PR A 1
H43B H -0.0974 1.0232 0.6532 0.050 Uiso 0.696(4) 1 calc PR A 1
N4' N -0.1236(8) 0.9100(4) 0.6478(3) 0.069(3) Uani 0.304(4) 1 d PD A 2
H4'A H -0.058(5) 0.933(4) 0.637(4) 0.03(2) Uiso 0.304(4) 1 d PD A 2
H4'B H -0.145(9) 0.8666(15) 0.630(4) 0.07(3) Uiso 0.304(4) 1 d PD A 2
C37' C -0.1644(10) 0.9318(4) 0.7123(4) 0.051(3) Uani 0.304(4) 1 d PD A 2
C38' C -0.2476(13) 0.8852(5) 0.7386(6) 0.106(8) Uani 0.304(4) 1 d PD A 2
H38' H -0.2649 0.8378 0.7157 0.127 Uiso 0.304(4) 1 calc PR A 2
C39' C -0.3042(15) 0.9078(8) 0.7973(7) 0.086(9) Uani 0.304(4) 1 d PD A 2
H39' H -0.3676 0.8780 0.8128 0.103 Uiso 0.304(4) 1 calc PR A 2
C40' C -0.2666(18) 0.9758(7) 0.8341(7) 0.0610(13) Uani 0.304(4) 1 d PD A 2
H40' H -0.2998 0.9911 0.8765 0.073 Uiso 0.304(4) 1 calc PR A 2
C41' C -0.1822(10) 1.0204(5) 0.8088(4) 0.066(4) Uani 0.304(4) 1 d PD A 2
H41' H -0.1576 1.0664 0.8339 0.080 Uiso 0.304(4) 1 calc PR A 2
C42' C -0.1322(7) 0.9991(3) 0.7471(3) 0.045(2) Uani 0.304(4) 1 d PD A 2
C43' C -0.0478(6) 1.0506(3) 0.7180(4) 0.0423(18) Uani 0.304(4) 1 d PD A 2
H43C H -0.0918 1.0575 0.6754 0.051 Uiso 0.304(4) 1 calc PR A 2
H43D H -0.0389 1.0964 0.7497 0.051 Uiso 0.304(4) 1 calc PR A 2
C44 C 0.72742(19) 0.49659(11) 0.93963(10) 0.0334(4) Uani 1 1 d . . .
C45 C 0.7699(2) 0.52269(12) 1.00676(10) 0.0401(5) Uani 1 1 d . B .
H45 H 0.7984 0.4911 1.0340 0.048 Uiso 1 1 calc R . .
C46 C 0.7716(2) 0.59310(13) 1.03453(11) 0.0463(5) Uani 1 1 d . . .
H46 H 0.8008 0.6097 1.0805 0.056 Uiso 1 1 calc R B .
C47 C 0.7309(2) 0.63949(12) 0.99556(11) 0.0455(5) Uani 1 1 d . B .
H47 H 0.7326 0.6880 1.0151 0.055 Uiso 1 1 calc R . .
C48 C 0.6872(2) 0.61674(11) 0.92800(10) 0.0383(5) Uani 1 1 d . . .
C49 C 0.68486(19) 0.54444(10) 0.90039(10) 0.0327(4) Uani 1 1 d . B .
C50 C 0.51699(19) 0.50209(10) 0.81129(10) 0.0334(4) Uani 1 1 d . B .
C51 C 0.4708(2) 0.46928(11) 0.74526(10) 0.0380(5) Uani 1 1 d . . .
H51 H 0.3804 0.4689 0.7348 0.046 Uiso 1 1 calc R B .
C52 C 0.5411(2) 0.43730(11) 0.69345(10) 0.0366(4) Uani 1 1 d . B .
C53 C 0.7375(2) 0.39262(11) 0.65040(10) 0.0359(4) Uani 1 1 d . B .
C54 C 0.7537(2) 0.32562(11) 0.66495(11) 0.0393(5) Uani 1 1 d . . .
C55 C 0.8278(2) 0.28115(12) 0.62402(12) 0.0467(5) Uani 1 1 d . B .
H55 H 0.8404 0.2360 0.6336 0.056 Uiso 1 1 calc R . .
C56 C 0.8836(3) 0.30160(13) 0.56952(12) 0.0520(6) Uani 1 1 d . . .
H56 H 0.9352 0.2710 0.5425 0.062 Uiso 1 1 calc R B .
C57 C 0.8637(3) 0.36618(13) 0.55485(12) 0.0513(6) Uani 1 1 d . B .
H57 H 0.9005 0.3794 0.5168 0.062 Uiso 1 1 calc R . .
C58 C 0.7904(2) 0.41348(12) 0.59444(11) 0.0418(5) Uani 1 1 d . . .
C59 C 0.7245(2) 0.41829(11) 0.91224(11) 0.0398(5) Uani 1 1 d . B .
H59 H 0.7224 0.4115 0.8621 0.048 Uiso 1 1 calc R . .
C60 C 0.8438(3) 0.38734(17) 0.93631(18) 0.0899(12) Uani 1 1 d . . .
H60A H 0.9213 0.4159 0.9285 0.108 Uiso 1 1 calc R B .
H60B H 0.8455 0.3391 0.9114 0.108 Uiso 1 1 calc R . .
H60C H 0.8419 0.3870 0.9845 0.108 Uiso 1 1 calc R . .
C61 C 0.6026(3) 0.37941(15) 0.92979(19) 0.0875(11) Uani 1 1 d . . .
H61A H 0.6003 0.3867 0.9788 0.105 Uiso 1 1 calc R B .
H61B H 0.6026 0.3290 0.9114 0.105 Uiso 1 1 calc R . .
H61C H 0.5264 0.3974 0.9104 0.105 Uiso 1 1 calc R . .
C62 C 0.6493(3) 0.67152(12) 0.88760(12) 0.0487(6) Uani 1 1 d . B .
H62 H 0.6151 0.6463 0.8416 0.058 Uiso 1 1 calc R . .
C63 C 0.7692(3) 0.71985(14) 0.88021(14) 0.0672(8) Uani 1 1 d . . .
H63A H 0.8047 0.7450 0.9248 0.081 Uiso 1 1 calc R B .
H63B H 0.7449 0.7539 0.8527 0.081 Uiso 1 1 calc R . .
H63C H 0.8345 0.6915 0.8584 0.081 Uiso 1 1 calc R . .
C64 C 0.5429(3) 0.71507(15) 0.91902(15) 0.0689(8) Uani 1 1 d . . .
H64A H 0.4672 0.6834 0.9236 0.083 Uiso 1 1 calc R B .
H64B H 0.5181 0.7477 0.8899 0.083 Uiso 1 1 calc R . .
H64C H 0.5755 0.7419 0.9635 0.083 Uiso 1 1 calc R . .
C65 C 0.4175(2) 0.51828(13) 0.86136(11) 0.0455(5) Uani 1 1 d . . .
H65A H 0.4490 0.5083 0.9048 0.055 Uiso 1 1 calc R B .
H65B H 0.3367 0.4891 0.8452 0.055 Uiso 1 1 calc R . .
H65C H 0.4019 0.5681 0.8668 0.055 Uiso 1 1 calc R . .
C66 C 0.4657(2) 0.39543(13) 0.63074(11) 0.0502(6) Uani 1 1 d . . .
H66A H 0.4840 0.4175 0.5922 0.060 Uiso 1 1 calc R B .
H66B H 0.3729 0.3944 0.6371 0.060 Uiso 1 1 calc R . .
H66C H 0.4914 0.3472 0.6223 0.060 Uiso 1 1 calc R . .
C67 C 0.6899(2) 0.29849(12) 0.72198(12) 0.0436(5) Uani 1 1 d . B .
H67 H 0.6428 0.3372 0.7467 0.052 Uiso 1 1 calc R . .
C68 C 0.7896(3) 0.27890(15) 0.77187(13) 0.0584(7) Uani 1 1 d . . .
H68A H 0.8348 0.2397 0.7492 0.070 Uiso 1 1 calc R B .
H68B H 0.7460 0.2648 0.8094 0.070 Uiso 1 1 calc R . .
H68C H 0.8523 0.3196 0.7890 0.070 Uiso 1 1 calc R . .
C69 C 0.5911(3) 0.23589(14) 0.69472(16) 0.0636(7) Uani 1 1 d . . .
H69A H 0.5274 0.2493 0.6629 0.076 Uiso 1 1 calc R B .
H69B H 0.5471 0.2216 0.7321 0.076 Uiso 1 1 calc R . .
H69C H 0.6354 0.1966 0.6716 0.076 Uiso 1 1 calc R . .
C70 C 0.7703(3) 0.48330(13) 0.57418(12) 0.0507(6) Uani 1 1 d . B .
H70 H 0.7137 0.5092 0.6066 0.061 Uiso 1 1 calc R . .
C71 C 0.8996(3) 0.52803(15) 0.57812(16) 0.0686(8) Uani 1 1 d . . .
H71A H 0.9327 0.5430 0.6253 0.082 Uiso 1 1 calc R B .
H71B H 0.8868 0.5696 0.5583 0.082 Uiso 1 1 calc R . .
H71C H 0.9621 0.5001 0.5532 0.082 Uiso 1 1 calc R . .
C72 C 0.7022(4) 0.47229(18) 0.50342(13) 0.0824(10) Uani 1 1 d . . .
H72A H 0.7592 0.4502 0.4704 0.099 Uiso 1 1 calc R B .
H72B H 0.6820 0.5179 0.4933 0.099 Uiso 1 1 calc R . .
H72C H 0.6220 0.4417 0.5013 0.099 Uiso 1 1 calc R . .
C73 C 0.8549(3) 0.69495(12) 0.65210(12) 0.0492(6) Uani 1 1 d . . .
C74 C 0.8882(3) 0.72454(14) 0.59578(15) 0.0631(7) Uani 1 1 d . . .
H74 H 0.9716 0.7483 0.5959 0.076 Uiso 1 1 calc R . .
C75 C 0.8002(3) 0.71909(15) 0.54090(14) 0.0652(8) Uani 1 1 d . . .
H75 H 0.8228 0.7391 0.5033 0.078 Uiso 1 1 calc R . .
C76 C 0.6796(3) 0.68456(16) 0.54096(13) 0.0648(8) Uani 1 1 d . . .
H76 H 0.6182 0.6811 0.5036 0.078 Uiso 1 1 calc R . .
C77 C 0.6481(3) 0.65487(14) 0.59561(13) 0.0559(6) Uani 1 1 d . . .
H77 H 0.5651 0.6304 0.5947 0.067 Uiso 1 1 calc R . .
C78 C 0.7325(2) 0.65971(12) 0.65057(11) 0.0445(5) Uani 1 1 d . . .
C79 C 0.6920(2) 0.63006(13) 0.71094(12) 0.0497(6) Uani 1 1 d . . .
H79A H 0.6763 0.6694 0.7474 0.060 Uiso 1 1 calc R . .
H79B H 0.6095 0.6002 0.6983 0.060 Uiso 1 1 calc R . .
N8 N 1.1066(3) 0.44996(19) 0.70277(19) 0.0582(10) Uani 0.692(4) 1 d PD B 1
H8A H 1.105(5) 0.432(2) 0.6604(8) 0.094(18) Uiso 0.692(4) 1 d PD B 1
H8B H 1.030(2) 0.438(3) 0.712(3) 0.113 Uiso 0.692(4) 1 d PD B 1
C80 C 1.1416(5) 0.5209(3) 0.7279(3) 0.0539(13) Uani 0.692(4) 1 d PD B 1
C81 C 1.2244(5) 0.5579(3) 0.6906(3) 0.0758(17) Uani 0.692(4) 1 d PD B 1
H81 H 1.2487 0.5358 0.6478 0.091 Uiso 0.692(4) 1 calc PR B 1
C82 C 1.2699(9) 0.6284(4) 0.7186(5) 0.087(3) Uani 0.692(4) 1 d PD B 1
H82 H 1.3241 0.6543 0.6940 0.104 Uiso 0.692(4) 1 calc PR B 1
C83 C 1.2361(10) 0.6603(5) 0.7821(5) 0.088(3) Uani 0.692(4) 1 d PD B 1
H83 H 1.2706 0.7067 0.8022 0.105 Uiso 0.692(4) 1 calc PR B 1
C84 C 1.1514(5) 0.6226(3) 0.8146(3) 0.0701(18) Uani 0.692(4) 1 d PD B 1
H84 H 1.1243 0.6451 0.8566 0.084 Uiso 0.692(4) 1 calc PR B 1
C85 C 1.1041(6) 0.5539(3) 0.7893(2) 0.0485(14) Uani 0.692(4) 1 d PD B 1
C86 C 1.0191(3) 0.5134(2) 0.82848(18) 0.0534(10) Uani 0.692(4) 1 d PD B 1
H86A H 1.0682 0.4768 0.8437 0.064 Uiso 0.692(4) 1 calc PR B 1
H86B H 0.9964 0.5457 0.8691 0.064 Uiso 0.692(4) 1 calc PR B 1
N8' N 1.0735(9) 0.5841(5) 0.8789(4) 0.079(3) Uani 0.308(4) 1 d PD B 2
H8'A H 1.085(11) 0.6292(9) 0.890(6) 0.095 Uiso 0.308(4) 1 d PD B 2
H8'B H 0.992(2) 0.587(6) 0.881(6) 0.095 Uiso 0.308(4) 1 d PD B 2
C80' C 1.1223(10) 0.5899(4) 0.8176(4) 0.066(4) Uani 0.308(4) 1 d PD B 2
C81' C 1.2047(11) 0.6511(5) 0.8155(5) 0.066(4) Uani 0.308(4) 1 d PD B 2
H81' H 1.2209 0.6879 0.8539 0.079 Uiso 0.308(4) 1 calc PR B 2
C82' C 1.262(2) 0.6558(8) 0.7548(7) 0.081(7) Uani 0.308(4) 1 d PD B 2
H82' H 1.3093 0.6984 0.7506 0.098 Uiso 0.308(4) 1 calc PR B 2
C83' C 1.2495(15) 0.5985(7) 0.7009(8) 0.088(3) Uani 0.308(4) 1 d PD B 2
H83' H 1.2986 0.5985 0.6629 0.105 Uiso 0.308(4) 1 calc PR B 2
C84' C 1.1638(11) 0.5419(6) 0.7049(5) 0.070(4) Uani 0.308(4) 1 d PD B 2
H84' H 1.1437 0.5063 0.6659 0.084 Uiso 0.308(4) 1 calc PR B 2
C85' C 1.1059(12) 0.5347(4) 0.7629(4) 0.044(3) Uani 0.308(4) 1 d PD B 2
C86' C 1.0230(7) 0.4693(3) 0.7669(4) 0.053(2) Uani 0.308(4) 1 d PD B 2
H86C H 1.0100 0.4394 0.7213 0.064 Uiso 0.308(4) 1 calc PR B 2
H86D H 1.0700 0.4428 0.7964 0.064 Uiso 0.308(4) 1 calc PR B 2
H3A H 0.104(3) 0.8565(12) 0.7907(14) 0.080(10) Uiso 1 1 d D . .
H3B H 0.0292(18) 0.7981(14) 0.8217(15) 0.075 Uiso 1 1 d D . .
H7A H 0.916(3) 0.6707(14) 0.7318(15) 0.099(12) Uiso 1 1 d D . .
H7B H 1.0177(15) 0.7205(15) 0.7015(15) 0.071 Uiso 1 1 d D . .

loop_
_atom_site_aniso_label
_atom_site_aniso_U_11
_atom_site_aniso_U_22
_atom_site_aniso_U_33
_atom_site_aniso_U_23
_atom_site_aniso_U_13
_atom_site_aniso_U_12
Al1 0.0292(3) 0.0336(3) 0.0243(3) 0.0066(2) 0.0030(2) 0.0052(2)
Al2 0.0333(3) 0.0345(3) 0.0281(3) 0.0039(2) 0.0023(2) 0.0049(2)
O1 0.0441(8) 0.0374(8) 0.0346(8) 0.0122(6) 0.0049(6) 0.0055(6)
O2 0.0297(7) 0.0552(9) 0.0399(8) 0.0106(7) -0.0015(6) 0.0052(7)
O3 0.0471(9) 0.0407(8) 0.0390(8) 0.0125(7) 0.0031(7) 0.0046(7)
O4 0.0337(8) 0.0549(9) 0.0386(8) 0.0080(7) 0.0011(6) 0.0091(7)
N1 0.0299(8) 0.0330(8) 0.0241(8) 0.0065(6) 0.0028(6) 0.0060(6)
N2 0.0298(8) 0.0344(8) 0.0277(8) 0.0059(7) 0.0026(7) 0.0066(7)
N3 0.0762(17) 0.0557(15) 0.0597(15) 0.0129(12) 0.0051(13) -0.0092(13)
N5 0.0338(8) 0.0330(8) 0.0250(8) 0.0034(6) 0.0003(7) 0.0064(7)
N6 0.0369(9) 0.0350(9) 0.0282(8) 0.0018(7) 0.0050(7) 0.0062(7)
N7 0.0591(14) 0.0616(15) 0.0651(15) 0.0154(12) -0.0068(12) -0.0122(12)
C1 0.0330(10) 0.0434(11) 0.0256(9) 0.0055(8) 0.0025(8) 0.0029(8)
C2 0.0472(12) 0.0516(13) 0.0282(10) 0.0059(9) 0.0016(9) 0.0045(10)
C3 0.0548(14) 0.0529(14) 0.0294(11) -0.0045(10) 0.0027(10) 0.0008(11)
C4 0.0526(14) 0.0419(12) 0.0414(12) -0.0016(10) 0.0097(11) 0.0024(10)
C5 0.0404(11) 0.0374(11) 0.0358(11) 0.0032(9) 0.0102(9) 0.0055(9)
C6 0.0311(10) 0.0387(10) 0.0248(9) 0.0031(8) 0.0073(8) 0.0035(8)
C7 0.0293(9) 0.0385(10) 0.0324(10) 0.0116(8) 0.0040(8) 0.0090(8)
C8 0.0272(9) 0.0431(11) 0.0343(10) 0.0107(9) -0.0008(8) 0.0044(8)
C9 0.0329(10) 0.0364(10) 0.0285(9) 0.0089(8) -0.0007(8) 0.0056(8)
C10 0.0326(10) 0.0329(10) 0.0273(9) 0.0002(7) -0.0009(8) 0.0059(8)
C11 0.0366(11) 0.0408(11) 0.0278(10) 0.0030(8) 0.0017(8) 0.0078(9)
C12 0.0456(12) 0.0495(13) 0.0311(11) 0.0048(9) 0.0083(9) 0.0115(10)
C13 0.0460(12) 0.0451(12) 0.0373(12) 0.0006(9) 0.0052(10) 0.0165(10)
C14 0.0455(12) 0.0351(11) 0.0396(12) 0.0020(9) -0.0012(10) 0.0099(9)
C15 0.0383(11) 0.0350(10) 0.0295(10) 0.0012(8) -0.0015(8) 0.0043(8)
C16 0.0470(12) 0.0425(12) 0.0266(10) 0.0084(8) -0.0009(9) 0.0071(10)
C17 0.0573(15) 0.0560(15) 0.0609(16) 0.0062(13) -0.0089(13) 0.0157(12)
C18 0.0642(18) 0.0482(16) 0.103(2) 0.0163(16) 0.0117(17) -0.0033(13)
C19 0.0686(16) 0.0378(12) 0.0396(12) 0.0057(9) 0.0112(11) 0.0140(11)
C20 0.101(2) 0.0655(18) 0.0637(18) 0.0103(15) 0.0104(17) 0.0463(17)
C21 0.106(3) 0.0488(16) 0.0655(19) 0.0169(14) 0.0160(18) -0.0025(16)
C22 0.0339(11) 0.0554(14) 0.0413(12) 0.0081(10) 0.0094(9) 0.0098(10)
C23 0.0415(12) 0.0518(13) 0.0350(11) 0.0025(10) -0.0047(9) 0.0019(10)
C24 0.0463(12) 0.0452(12) 0.0270(10) 0.0091(9) 0.0076(9) 0.0140(10)
C25 0.0538(14) 0.0530(14) 0.0474(14) 0.0162(11) 0.0163(11) 0.0137(11)
C26 0.0739(18) 0.0700(17) 0.0328(12) 0.0115(11) -0.0025(12) 0.0229(14)
C27 0.0500(13) 0.0361(11) 0.0406(12) 0.0099(9) 0.0079(10) 0.0091(10)
C28 0.0684(17) 0.0586(15) 0.0377(12) 0.0134(11) 0.0075(12) 0.0138(13)
C29 0.0689(17) 0.0453(14) 0.0631(17) 0.0131(12) 0.0078(14) -0.0002(13)
C30 0.0590(15) 0.0434(13) 0.0443(13) 0.0077(10) 0.0069(11) 0.0099(11)
C31 0.0714(18) 0.0571(16) 0.0542(16) 0.0155(13) 0.0207(14) 0.0105(13)
C32 0.077(2) 0.085(2) 0.0517(16) 0.0367(15) 0.0152(14) 0.0289(17)
C33 0.0633(17) 0.086(2) 0.0532(16) 0.0301(15) 0.0055(13) 0.0224(16)
C34 0.0490(14) 0.0672(17) 0.0537(15) 0.0247(13) 0.0064(12) 0.0170(12)
C35 0.0472(13) 0.0500(13) 0.0410(12) 0.0134(10) 0.0100(10) 0.0131(11)
C36 0.0514(14) 0.0540(14) 0.0474(13) 0.0206(11) 0.0108(11) 0.0136(11)
N4 0.0366(15) 0.0454(16) 0.0498(18) 0.0018(14) 0.0025(14) 0.0064(13)
C37 0.033(2) 0.0389(17) 0.034(3) 0.0056(18) -0.001(2) 0.0086(15)
C38 0.047(3) 0.094(4) 0.061(3) 0.037(3) 0.017(2) 0.025(2)
C39 0.055(4) 0.077(4) 0.052(3) 0.039(3) -0.003(3) 0.009(2)
C40 0.054(3) 0.055(3) 0.078(3) 0.029(2) -0.001(2) -0.003(2)
C41 0.045(2) 0.045(2) 0.059(2) 0.001(2) -0.0062(19) 0.007(2)
C42 0.032(2) 0.040(3) 0.033(2) 0.0028(19) -0.0050(16) 0.0059(19)
C43 0.0323(15) 0.058(2) 0.0312(16) 0.0023(14) -0.0044(12) 0.0012(14)
N4' 0.070(6) 0.052(5) 0.074(6) -0.004(4) -0.027(5) -0.005(4)
C37' 0.045(7) 0.057(9) 0.057(7) 0.025(7) -0.005(5) 0.012(6)
C38' 0.058(8) 0.097(11) 0.18(2) 0.097(12) -0.025(11) -0.009(8)
C39' 0.019(4) 0.164(19) 0.109(16) 0.119(16) -0.002(7) -0.006(6)
C40' 0.054(3) 0.055(3) 0.078(3) 0.029(2) -0.001(2) -0.003(2)
C41' 0.039(5) 0.133(13) 0.042(7) 0.036(7) 0.019(6) 0.038(7)
C42' 0.035(5) 0.072(7) 0.030(6) 0.009(5) 0.007(4) 0.021(5)
C43' 0.034(4) 0.045(4) 0.047(4) 0.005(3) 0.004(3) 0.009(3)
C44 0.0335(10) 0.0378(11) 0.0286(10) 0.0039(8) 0.0032(8) 0.0062(8)
C45 0.0454(12) 0.0461(12) 0.0280(10) 0.0056(9) -0.0010(9) 0.0057(10)
C46 0.0543(14) 0.0523(14) 0.0282(11) 0.0001(9) -0.0019(10) 0.0017(11)
C47 0.0572(14) 0.0392(12) 0.0355(11) -0.0030(9) 0.0017(10) 0.0017(10)
C48 0.0448(12) 0.0377(11) 0.0313(10) 0.0030(8) 0.0036(9) 0.0051(9)
C49 0.0349(10) 0.0359(10) 0.0264(9) 0.0027(8) 0.0034(8) 0.0045(8)
C50 0.0340(10) 0.0347(10) 0.0331(10) 0.0081(8) 0.0026(8) 0.0083(8)
C51 0.0335(10) 0.0439(12) 0.0356(11) 0.0054(9) -0.0025(9) 0.0073(9)
C52 0.0409(11) 0.0375(11) 0.0307(10) 0.0053(8) -0.0030(9) 0.0059(9)
C53 0.0391(11) 0.0352(10) 0.0306(10) -0.0011(8) 0.0027(9) 0.0043(9)
C54 0.0417(12) 0.0355(11) 0.0375(11) -0.0008(9) 0.0025(9) 0.0032(9)
C55 0.0538(14) 0.0368(12) 0.0468(13) -0.0015(10) 0.0072(11) 0.0075(10)
C56 0.0627(16) 0.0444(13) 0.0457(13) -0.0064(10) 0.0141(12) 0.0136(11)
C57 0.0658(16) 0.0512(14) 0.0369(12) 0.0020(10) 0.0175(11) 0.0104(12)
C58 0.0503(13) 0.0420(12) 0.0319(11) 0.0016(9) 0.0073(10) 0.0078(10)
C59 0.0523(13) 0.0364(11) 0.0308(10) 0.0050(8) -0.0002(9) 0.0120(10)
C60 0.101(2) 0.0658(19) 0.094(2) -0.0100(17) -0.036(2) 0.0468(18)
C61 0.100(3) 0.0427(16) 0.114(3) -0.0057(17) 0.044(2) -0.0095(16)
C62 0.0733(17) 0.0360(11) 0.0356(12) 0.0031(9) 0.0003(11) 0.0103(11)
C63 0.105(2) 0.0455(14) 0.0498(15) 0.0106(12) 0.0025(15) -0.0047(15)
C64 0.096(2) 0.0505(15) 0.0612(17) 0.0051(13) 0.0032(16) 0.0316(15)
C65 0.0392(12) 0.0567(14) 0.0411(12) 0.0066(10) 0.0072(10) 0.0103(10)
C66 0.0516(14) 0.0573(15) 0.0356(12) -0.0029(10) -0.0080(10) 0.0050(11)
C67 0.0483(13) 0.0366(11) 0.0471(13) 0.0070(10) 0.0105(10) 0.0074(10)
C68 0.0667(17) 0.0591(16) 0.0548(15) 0.0174(13) 0.0141(13) 0.0160(13)
C69 0.0632(17) 0.0474(15) 0.080(2) 0.0120(14) 0.0134(15) -0.0053(13)
C70 0.0726(17) 0.0484(13) 0.0343(12) 0.0087(10) 0.0159(11) 0.0149(12)
C71 0.089(2) 0.0542(16) 0.0719(19) 0.0186(14) 0.0432(17) 0.0174(15)
C72 0.134(3) 0.079(2) 0.0383(15) 0.0137(14) 0.0043(17) 0.034(2)
C73 0.0656(16) 0.0394(12) 0.0414(13) 0.0053(10) -0.0028(11) 0.0087(11)
C74 0.079(2) 0.0470(15) 0.0655(18) 0.0159(13) 0.0117(15) 0.0051(14)
C75 0.101(2) 0.0583(17) 0.0455(15) 0.0224(13) 0.0179(15) 0.0248(16)
C76 0.091(2) 0.0652(18) 0.0405(14) 0.0090(12) -0.0023(14) 0.0315(16)
C77 0.0647(16) 0.0512(15) 0.0509(15) 0.0046(11) -0.0027(13) 0.0178(12)
C78 0.0568(14) 0.0373(11) 0.0394(12) 0.0050(9) 0.0040(11) 0.0097(10)
C79 0.0539(14) 0.0497(14) 0.0478(14) 0.0130(11) 0.0055(11) 0.0103(11)
N8 0.055(2) 0.063(2) 0.059(2) 0.0061(17) 0.0136(17) 0.0226(17)
C80 0.046(3) 0.068(3) 0.057(4) 0.028(3) 0.008(3) 0.021(2)
C81 0.060(4) 0.086(4) 0.101(4) 0.053(3) 0.025(3) 0.030(3)
C82 0.063(4) 0.066(4) 0.152(9) 0.066(5) 0.021(5) 0.021(4)
C83 0.051(4) 0.068(4) 0.154(10) 0.049(6) -0.001(5) 0.005(3)
C84 0.038(4) 0.061(5) 0.103(4) 0.004(4) -0.017(3) 0.000(3)
C85 0.036(2) 0.048(3) 0.060(4) 0.006(3) -0.007(3) 0.011(3)
C86 0.0383(18) 0.075(3) 0.044(2) 0.0068(18) -0.0074(15) 0.0067(17)
N8' 0.093(7) 0.080(6) 0.059(5) -0.001(5) -0.021(5) 0.040(6)
C80' 0.032(6) 0.050(9) 0.116(12) 0.027(9) -0.030(6) -0.006(6)
C81' 0.059(10) 0.041(7) 0.094(10) 0.017(6) -0.035(9) 0.002(6)
C82' 0.065(13) 0.103(17) 0.091(15) 0.064(14) -0.006(11) 0.001(11)
C83' 0.051(4) 0.068(4) 0.154(10) 0.049(6) -0.001(5) 0.005(3)
C84' 0.047(7) 0.116(14) 0.060(8) 0.035(7) 0.016(6) 0.034(8)
C85' 0.036(5) 0.054(7) 0.042(8) 0.008(6) 0.002(6) 0.011(5)
C86' 0.036(4) 0.062(5) 0.058(5) 0.000(4) 0.002(4) 0.010(4)

loop_
_atom_type_symbol
_atom_type_description
_atom_type_scat_dispersion_real
_atom_type_scat_dispersion_imag
_atom_type_scat_source
C C 0.0033 0.0016 'International Tables Vol C Tables 4.2.6.8 and 6.1.1.4'
H H 0.0000 0.0000 'International Tables Vol C Tables 4.2.6.8 and 6.1.1.4'
N N 0.0061 0.0033 'International Tables Vol C Tables 4.2.6.8 and 6.1.1.4'
O O 0.0106 0.0060 'International Tables Vol C Tables 4.2.6.8 and 6.1.1.4'
Al Al 0.0645 0.0514 'International Tables Vol C Tables 4.2.6.8 and 6.1.1.4'

loop_
_geom_angle_atom_site_label_1
_geom_angle_atom_site_label_2
_geom_angle_atom_site_label_3
_geom_angle
O2 Al1 O1 115.74(8)
O2 Al1 N2 109.26(8)
O1 Al1 N2 111.16(8)
O2 Al1 N1 111.74(7)
O1 Al1 N1 109.35(7)
N2 Al1 N1 98.22(7)
O4 Al2 O3 115.10(8)
O4 Al2 N6 109.80(8)
O3 Al2 N6 111.14(8)
O4 Al2 N5 110.70(8)
O3 Al2 N5 110.26(8)
N6 Al2 N5 98.62(8)
C36 O1 Al1 127.71(14)
C43' O2 C43 56.1(3)
C43' O2 Al1 146.7(3)
C43 O2 Al1 137.47(18)
C79 O3 Al2 129.69(15)
C86' O4 C86 58.6(4)
C86' O4 Al2 136.2(4)
C86 O4 Al2 133.7(2)
C7 N1 C6 119.09(16)
C7 N1 Al1 119.03(13)
C6 N1 Al1 121.61(12)
C9 N2 C10 119.54(16)
C9 N2 Al1 119.32(13)
C10 N2 Al1 121.12(12)
C30 N3 H3A 108(2)
C30 N3 H3B 113(2)
H3A N3 H3B 124(3)
C50 N5 C49 119.79(16)
C50 N5 Al2 119.60(13)
C49 N5 Al2 120.48(13)
C52 N6 C53 119.94(17)
C52 N6 Al2 118.90(14)
C53 N6 Al2 121.16(13)
C73 N7 H7A 107(2)
C73 N7 H7B 112(2)
H7A N7 H7B 131(3)
C2 C1 C6 118.4(2)
C2 C1 C16 118.76(18)
C6 C1 C16 122.88(18)
C3 C2 C1 121.4(2)
C3 C2 H2 119.3
C1 C2 H2 119.3
C4 C3 C2 119.9(2)
C4 C3 H3 120.0
C2 C3 H3 120.0
C3 C4 C5 121.3(2)
C3 C4 H4 119.3
C5 C4 H4 119.3
C4 C5 C6 118.2(2)
C4 C5 C19 118.8(2)
C6 C5 C19 122.97(19)
C5 C6 C1 120.73(18)
C5 C6 N1 120.42(18)
C1 C6 N1 118.83(17)
N1 C7 C8 122.71(18)
N1 C7 C22 120.49(18)
C8 C7 C22 116.78(18)
C9 C8 C7 128.13(18)
C9 C8 H8 115.9
C7 C8 H8 115.9
N2 C9 C8 122.37(18)
N2 C9 C23 119.21(18)
C8 C9 C23 118.39(18)
C11 C10 C15 121.34(18)
C11 C10 N2 119.73(17)
C15 C10 N2 118.86(17)
C10 C11 C12 117.93(19)
C10 C11 C24 123.85(18)
C12 C11 C24 118.22(18)
C13 C12 C11 121.8(2)
C13 C12 H12 119.1
C11 C12 H12 119.1
C12 C13 C14 119.5(2)
C12 C13 H13 120.2
C14 C13 H13 120.3
C13 C14 C15 121.3(2)
C13 C14 H14 119.4
C15 C14 H14 119.4
C14 C15 C10 118.15(19)
C14 C15 C27 118.62(19)
C10 C15 C27 123.23(18)
C1 C16 C17 111.61(19)
C1 C16 C18 110.85(19)
C17 C16 C18 110.1(2)
C1 C16 H16 108.0
C17 C16 H16 108.0
C18 C16 H16 108.0
C16 C17 H17A 109.5
C16 C17 H17B 109.5
H17A C17 H17B 109.5
C16 C17 H17C 109.5
H17A C17 H17C 109.5
H17B C17 H17C 109.5
C16 C18 H18A 109.5
C16 C18 H18B 109.5
H18A C18 H18B 109.5
C16 C18 H18C 109.5
H18A C18 H18C 109.5
H18B C18 H18C 109.5
C5 C19 C20 112.7(2)
C5 C19 C21 109.5(2)
C20 C19 C21 110.4(2)
C5 C19 H19 108.0
C20 C19 H19 108.0
C21 C19 H19 108.0
C19 C20 H20A 109.5
C19 C20 H20B 109.5
H20A C20 H20B 109.5
C19 C20 H20C 109.5
H20A C20 H20C 109.5
H20B C20 H20C 109.5
C19 C21 H21A 109.5
C19 C21 H21B 109.5
H21A C21 H21B 109.5
C19 C21 H21C 109.5
H21A C21 H21C 109.5
H21B C21 H21C 109.5
C7 C22 H22A 109.5
C7 C22 H22B 109.5
H22A C22 H22B 109.5
C7 C22 H22C 109.5
H22A C22 H22C 109.5
H22B C22 H22C 109.5
C9 C23 H23A 109.5
C9 C23 H23B 109.5
H23A C23 H23B 109.5
C9 C23 H23C 109.5
H23A C23 H23C 109.5
H23B C23 H23C 109.5
C11 C24 C25 110.61(18)
C11 C24 C26 111.01(19)
C25 C24 C26 110.33(19)
C11 C24 H24 108.3
C25 C24 H24 108.3
C26 C24 H24 108.3
C24 C25 H25A 109.5
C24 C25 H25B 109.5
H25A C25 H25B 109.5
C24 C25 H25C 109.5
H25A C25 H25C 109.5
H25B C25 H25C 109.5
C24 C26 H26A 109.5
C24 C26 H26B 109.5
H26A C26 H26B 109.5
C24 C26 H26C 109.5
H26A C26 H26C 109.5
H26B C26 H26C 109.5
C15 C27 C28 111.23(19)
C15 C27 C29 111.62(19)
C28 C27 C29 109.6(2)
C15 C27 H27 108.1
C28 C27 H27 108.1
C29 C27 H27 108.1
C27 C28 H28A 109.5
C27 C28 H28B 109.5
H28A C28 H28B 109.5
C27 C28 H28C 109.5
H28A C28 H28C 109.5
H28B C28 H28C 109.5
C27 C29 H29A 109.5
C27 C29 H29B 109.5
H29A C29 H29B 109.5
C27 C29 H29C 109.5
H29A C29 H29C 109.5
H29B C29 H29C 109.5
N3 C30 C35 120.9(2)
N3 C30 C31 120.6(2)
C35 C30 C31 118.4(2)
C32 C31 C30 119.9(3)
C32 C31 H31 120.1
C30 C31 H31 120.1
C31 C32 C33 121.3(3)
C31 C32 H32 119.4
C33 C32 H32 119.4
C34 C33 C32 118.4(3)
C34 C33 H33 120.8
C32 C33 H33 120.8
C35 C34 C33 122.0(3)
C35 C34 H34 119.0
C33 C34 H34 119.0
C34 C35 C30 120.0(2)
C34 C35 C36 120.3(2)
C30 C35 C36 119.7(2)
O1 C36 C35 113.94(19)
O1 C36 H36A 108.8
C35 C36 H36A 108.8
O1 C36 H36B 108.8
C35 C36 H36B 108.8
H36A C36 H36B 107.7
C37 N4 H4A 113(3)
C37 N4 H4B 114(2)
H4A N4 H4B 109(4)
C42 C37 N4 121.0(4)
C42 C37 C38 120.1(4)
N4 C37 C38 118.8(5)
C39 C38 C37 120.8(5)
C39 C38 H38 119.6
C37 C38 H38 119.6
C38 C39 C40 118.8(4)
C38 C39 H39 120.6
C40 C39 H39 120.6
C41 C40 C39 119.9(5)
C41 C40 H40 120.0
C39 C40 H40 120.0
C40 C41 C42 121.1(5)
C40 C41 H41 119.5
C42 C41 H41 119.5
C37 C42 C41 119.2(4)
C37 C42 C43 120.5(3)
C41 C42 C43 120.3(4)
O2 C43 C42 114.9(2)
O2 C43 H43A 108.5
C42 C43 H43A 108.5
O2 C43 H43B 108.5
C42 C43 H43B 108.5
H43A C43 H43B 107.5
O2 C43 H4'A 127(2)
C42 C43 H4'A 90.3(16)
H43A C43 H4'A 21.0
H43B C43 H4'A 105.0
C37' N4' H4'A 117(5)
C37' N4' H4'B 115(6)
H4'A N4' H4'B 123(8)
C42' C37' N4' 120.8(5)
C42' C37' C38' 120.3(5)
N4' C37' C38' 118.7(6)
C39' C38' C37' 120.4(6)
C39' C38' H38' 119.8
C37' C38' H38' 119.8
C38' C39' C40' 118.8(5)
C38' C39' H39' 120.6
C40' C39' H39' 120.6
C41' C40' C39' 120.2(6)
C41' C40' H40' 119.9
C39' C40' H40' 119.9
C40' C41' C42' 120.8(6)
C40' C41' H41' 119.6
C42' C41' H41' 119.6
H4A C41' H41' 15.4
C37' C42' C41' 119.2(5)
C37' C42' C43' 120.8(4)
C41' C42' C43' 119.9(5)
O2 C43' C42' 114.7(5)
O2 C43' H4B 122.9(13)
C42' C43' H4B 81.2(10)
O2 C43' H43C 108.6
C42' C43' H43C 108.6
H4B C43' H43C 117.4
O2 C43' H43D 108.6
C42' C43' H43D 108.6
H4B C43' H43D 27.4
H43C C43' H43D 107.6
C45 C44 C49 118.11(19)
C45 C44 C59 119.24(18)
C49 C44 C59 122.61(18)
C46 C45 C44 121.5(2)
C46 C45 H45 119.2
C44 C45 H45 119.2
C45 C46 C47 119.9(2)
C45 C46 H46 120.1
C47 C46 H46 120.1
C46 C47 C48 121.4(2)
C46 C47 H47 119.3
C48 C47 H47 119.3
C47 C48 C49 118.1(2)
C47 C48 C62 118.3(2)
C49 C48 C62 123.56(19)
C48 C49 C44 120.94(18)
C48 C49 N5 120.53(17)
C44 C49 N5 118.50(17)
N5 C50 C51 122.63(18)
N5 C50 C65 120.52(18)
C51 C50 C65 116.85(18)
C52 C51 C50 128.11(19)
C52 C51 H51 115.9
C50 C51 H51 115.9
N6 C52 C51 123.07(19)
N6 C52 C66 119.35(19)
C51 C52 C66 117.6(2)
C58 C53 C54 121.01(19)
C58 C53 N6 120.54(18)
C54 C53 N6 118.35(18)
C55 C54 C53 118.6(2)
C55 C54 C67 118.4(2)
C53 C54 C67 122.97(19)
C56 C55 C54 121.2(2)
C56 C55 H55 119.4
C54 C55 H55 119.4
C57 C56 C55 119.5(2)
C57 C56 H56 120.2
C55 C56 H56 120.2
C56 C57 C58 122.0(2)
C56 C57 H57 119.0
C58 C57 H57 119.0
C53 C58 C57 117.7(2)
C53 C58 C70 123.37(19)
C57 C58 C70 118.9(2)
C60 C59 C44 112.2(2)
C60 C59 C61 110.7(3)
C44 C59 C61 110.88(19)
C60 C59 H59 107.6
C44 C59 H59 107.6
C61 C59 H59 107.6
C59 C60 H60A 109.5
C59 C60 H60B 109.5
H60A C60 H60B 109.5
C59 C60 H60C 109.5
H60A C60 H60C 109.5
H60B C60 H60C 109.5
C59 C61 H61A 109.5
C59 C61 H61B 109.5
H61A C61 H61B 109.5
C59 C61 H61C 109.5
H61A C61 H61C 109.5
H61B C61 H61C 109.5
C48 C62 C63 109.7(2)
C48 C62 C64 112.5(2)
C63 C62 C64 110.5(2)
C48 C62 H62 108.0
C63 C62 H62 108.0
C64 C62 H62 108.0
C62 C63 H63A 109.5
C62 C63 H63B 109.5
H63A C63 H63B 109.5
C62 C63 H63C 109.5
H63A C63 H63C 109.5
H63B C63 H63C 109.5
C62 C64 H64A 109.5
C62 C64 H64B 109.5
H64A C64 H64B 109.5
C62 C64 H64C 109.5
H64A C64 H64C 109.5
H64B C64 H64C 109.5
C50 C65 H65A 109.5
C50 C65 H65B 109.5
H65A C65 H65B 109.5
C50 C65 H65C 109.5
H65A C65 H65C 109.5
H65B C65 H65C 109.5
C52 C66 H66A 109.5
C52 C66 H66B 109.5
H66A C66 H66B 109.5
C52 C66 H66C 109.5
H66A C66 H66C 109.5
H66B C66 H66C 109.5
C54 C67 C68 111.64(19)
C54 C67 C69 111.1(2)
C68 C67 C69 110.3(2)
C54 C67 H67 107.9
C68 C67 H67 107.9
C69 C67 H67 107.9
C67 C68 H68A 109.5
C67 C68 H68B 109.5
H68A C68 H68B 109.5
C67 C68 H68C 109.5
H68A C68 H68C 109.5
H68B C68 H68C 109.5
C67 C69 H69A 109.5
C67 C69 H69B 109.5
H69A C69 H69B 109.5
C67 C69 H69C 109.5
H69A C69 H69C 109.5
H69B C69 H69C 109.5
C58 C70 C72 110.9(2)
C58 C70 C71 110.7(2)
C72 C70 C71 110.7(2)
C58 C70 H70 108.2
C72 C70 H70 108.2
C71 C70 H70 108.2
C70 C71 H71A 109.5
C70 C71 H71B 109.5
H71A C71 H71B 109.5
C70 C71 H71C 109.5
H71A C71 H71C 109.5
H71B C71 H71C 109.5
C70 C72 H72A 109.5
C70 C72 H72B 109.5
H72A C72 H72B 109.5
C70 C72 H72C 109.5
H72A C72 H72C 109.5
H72B C72 H72C 109.5
N7 C73 C78 120.6(2)
N7 C73 C74 120.6(3)
C78 C73 C74 118.7(2)
C75 C74 C73 120.5(3)
C75 C74 H74 119.7
C73 C74 H74 119.7
C76 C75 C74 119.5(3)
C76 C75 H75 120.2
C74 C75 H75 120.2
C75 C76 C77 119.8(3)
C75 C76 H76 120.1
C77 C76 H76 120.1
C78 C77 C76 121.9(3)
C78 C77 H77 119.0
C76 C77 H77 119.0
C77 C78 C73 119.4(2)
C77 C78 C79 120.4(2)
C73 C78 C79 120.1(2)
O3 C79 C78 113.3(2)
O3 C79 H79A 108.9
C78 C79 H79A 108.9
O3 C79 H79B 108.9
C78 C79 H79B 108.9
H79A C79 H79B 107.7
C80 N8 H8A 122(3)
C80 N8 H8B 111(4)
H8A N8 H8B 102(5)
C85 C80 N8 121.4(4)
C85 C80 C81 120.5(6)
N8 C80 C81 118.0(6)
C82 C81 C80 118.4(7)
C82 C81 H81 120.8
C80 C81 H81 120.8
C81 C82 C83 120.7(9)
C81 C82 H82 119.6
C83 C82 H82 119.6
C82 C83 C84 118.1(10)
C82 C83 H83 120.9
C84 C83 H83 120.9
C85 C84 C83 123.1(7)
C85 C84 H84 118.4
C83 C84 H84 118.4
C84 C85 C80 119.0(5)
C84 C85 C86 121.4(4)
C80 C85 C86 119.6(4)
O4 C86 C85 113.5(3)
O4 C86 H86A 108.9
C85 C86 H86A 108.9
O4 C86 H86B 108.9
C85 C86 H86B 108.9
H86A C86 H86B 107.7
C80' N8' H8'A 88(8)
C80' N8' H8'B 116(8)
H8'A N8' H8'B 89(10)
C85' C80' N8' 121.7(5)
C85' C80' C81' 120.4(7)
N8' C80' C81' 117.4(6)
C82' C81' C80' 118.2(8)
C82' C81' H81' 120.9
C80' C81' H81' 120.9
C81' C82' C83' 120.8(10)
C81' C82' H82' 119.6
C83' C82' H82' 119.6
C82' C83' C84' 117.7(10)
C82' C83' H83' 121.1
C84' C83' H83' 121.1
C85' C84' C83' 123.0(8)
C85' C84' H84' 118.5
C83' C84' H84' 118.5
C84' C85' C80' 119.0(6)
C84' C85' C86' 121.1(5)
C80' C85' C86' 119.8(5)
O4 C86' C85' 114.9(7)
O4 C86' H8B 119.6(14)
C85' C86' H8B 99.4(19)
O4 C86' H86C 108.5
C85' C86' H86C 108.5
H8B C86' H86C 11.6
O4 C86' H86D 108.5
C85' C86' H86D 108.5
H8B C86' H86D 104.8
H86C C86' H86D 107.5

loop_
_geom_bond_atom_site_label_1
_geom_bond_atom_site_label_2
_geom_bond_distance
Al1 O2 1.6976(15)
Al1 O1 1.7210(15)
Al1 N2 1.8817(18)
Al1 N1 1.8913(16)
Al2 O4 1.7046(16)
Al2 O3 1.7154(16)
Al2 N6 1.8794(18)
Al2 N5 1.8933(17)
O1 C36 1.429(3)
O2 C43' 1.315(7)
O2 C43 1.399(3)
O3 C79 1.422(3)
O4 C86' 1.389(7)
O4 C86 1.431(4)
N1 C7 1.339(2)
N1 C6 1.456(2)
N2 C9 1.347(2)
N2 C10 1.457(2)
N3 C30 1.379(3)
N3 H3A 0.897(10)
N3 H3B 0.879(10)
N5 C50 1.335(2)
N5 C49 1.456(2)
N6 C52 1.344(3)
N6 C53 1.457(2)
N7 C73 1.386(3)
N7 H7A 0.887(10)
N7 H7B 0.874(10)
C1 C2 1.394(3)
C1 C6 1.408(3)
C1 C16 1.514(3)
C2 C3 1.378(3)
C2 H2 0.9500
C3 C4 1.372(3)
C3 H3 0.9500
C4 C5 1.403(3)
C4 H4 0.9500
C5 C6 1.407(3)
C5 C19 1.514(3)
C7 C8 1.406(3)
C7 C22 1.503(3)
C8 C9 1.398(3)
C8 H8 0.9500
C9 C23 1.502(3)
C10 C11 1.400(3)
C10 C15 1.408(3)
C11 C12 1.400(3)
C11 C24 1.518(3)
C12 C13 1.374(3)
C12 H12 0.9500
C13 C14 1.389(3)
C13 H13 0.9500
C14 C15 1.394(3)
C14 H14 0.9500
C15 C27 1.522(3)
C16 C17 1.523(3)
C16 C18 1.534(3)
C16 H16 1.0000
C17 H17A 0.9800
C17 H17B 0.9800
C17 H17C 0.9800
C18 H18A 0.9800
C18 H18B 0.9800
C18 H18C 0.9800
C19 C20 1.534(4)
C19 C21 1.535(4)
C19 H19 1.0000
C20 H20A 0.9800
C20 H20B 0.9800
C20 H20C 0.9800
C21 H21A 0.9800
C21 H21B 0.9800
C21 H21C 0.9800
C22 H22A 0.9800
C22 H22B 0.9800
C22 H22C 0.9800
C23 H23A 0.9800
C23 H23B 0.9800
C23 H23C 0.9800
C24 C25 1.533(3)
C24 C26 1.538(3)
C24 H24 1.0000
C25 H25A 0.9800
C25 H25B 0.9800
C25 H25C 0.9800
C26 H26A 0.9800
C26 H26B 0.9800
C26 H26C 0.9800
C27 C28 1.526(3)
C27 C29 1.531(3)
C27 H27 1.0000
C28 H28A 0.9800
C28 H28B 0.9800
C28 H28C 0.9800
C29 H29A 0.9800
C29 H29B 0.9800
C29 H29C 0.9800
C30 C35 1.393(3)
C30 C31 1.428(3)
C31 C32 1.371(4)
C31 H31 0.9500
C32 C33 1.387(4)
C32 H32 0.9500
C33 C34 1.385(3)
C33 H33 0.9500
C34 C35 1.373(3)
C34 H34 0.9500
C35 C36 1.518(3)
C36 H36A 0.9900
C36 H36B 0.9900
N4 C37 1.399(5)
N4 H4A 0.860(10)
N4 H4B 0.862(10)
C37 C42 1.373(6)
C37 C38 1.400(6)
C38 C39 1.373(8)
C38 H38 0.9500
C39 C40 1.403(9)
C39 H39 0.9500
C40 C41 1.374(7)
C40 H40 0.9500
C41 C42 1.388(5)
C41 H41 0.9500
C42 C43 1.503(5)
C43 H43A 0.9900
C43 H43B 0.9900
C43 H4'A 1.26(8)
N4' C37' 1.398(5)
N4' H4'A 0.860(10)
N4' H4'B 0.859(10)
C37' C42' 1.372(6)
C37' C38' 1.401(6)
C38' C39' 1.373(9)
C38' H38' 0.9500
C39' C40' 1.404(10)
C39' H39' 0.9500
C40' C41' 1.372(8)
C40' H40' 0.9500
C41' C42' 1.387(5)
C41' H41' 0.9500
C42' C43' 1.503(5)
C43' H4B 1.30(3)
C43' H43C 0.9900
C43' H43D 0.9900
C44 C45 1.393(3)
C44 C49 1.410(3)
C44 C59 1.515(3)
C45 C46 1.376(3)
C45 H45 0.9500
C46 C47 1.378(3)
C46 H46 0.9500
C47 C48 1.396(3)
C47 H47 0.9500
C48 C49 1.409(3)
C48 C62 1.520(3)
C50 C51 1.410(3)
C50 C65 1.501(3)
C51 C52 1.393(3)
C51 H51 0.9500
C52 C66 1.513(3)
C53 C58 1.402(3)
C53 C54 1.406(3)
C54 C55 1.393(3)
C54 C67 1.523(3)
C55 C56 1.385(3)
C55 H55 0.9500
C56 C57 1.369(3)
C56 H56 0.9500
C57 C58 1.404(3)
C57 H57 0.9500
C58 C70 1.514(3)
C59 C60 1.513(3)
C59 C61 1.519(4)
C59 H59 1.0000
C60 H60A 0.9800
C60 H60B 0.9800
C60 H60C 0.9800
C61 H61A 0.9800
C61 H61B 0.9800
C61 H61C 0.9800
C62 C63 1.534(4)
C62 C64 1.539(4)
C62 H62 1.0000
C63 H63A 0.9800
C63 H63B 0.9800
C63 H63C 0.9800
C64 H64A 0.9800
C64 H64B 0.9800
C64 H64C 0.9800
C65 H65A 0.9800
C65 H65B 0.9800
C65 H65C 0.9800
C66 H66A 0.9800
C66 H66B 0.9800
C66 H66C 0.9800
C67 C68 1.524(3)
C67 C69 1.526(3)
C67 H67 1.0000
C68 H68A 0.9800
C68 H68B 0.9800
C68 H68C 0.9800
C69 H69A 0.9800
C69 H69B 0.9800
C69 H69C 0.9800
C70 C72 1.532(4)
C70 C71 1.533(4)
C70 H70 1.0000
C71 H71A 0.9800
C71 H71B 0.9800
C71 H71C 0.9800
C72 H72A 0.9800
C72 H72B 0.9800
C72 H72C 0.9800
C73 C78 1.393(3)
C73 C74 1.419(4)
C74 C75 1.381(4)
C74 H74 0.9500
C75 C76 1.375(4)
C75 H75 0.9500
C76 C77 1.385(4)
C76 H76 0.9500
C77 C78 1.361(3)
C77 H77 0.9500
C78 C79 1.515(3)
C79 H79A 0.9900
C79 H79B 0.9900
N8 C80 1.389(7)
N8 H8A 0.860(10)
N8 H8B 0.861(10)
C80 C85 1.383(7)
C80 C81 1.418(6)
C81 C82 1.413(10)
C81 H81 0.9500
C82 C83 1.398(11)
C82 H82 0.9500
C83 C84 1.377(9)
C83 H83 0.9500
C84 C85 1.378(6)
C84 H84 0.9500
C85 C86 1.497(5)
C86 H86A 0.9900
C86 H86B 0.9900
N8' C80' 1.389(7)
N8' H8'A 0.862(10)
N8' H8'B 0.860(10)
C80' C85' 1.383(7)
C80' C81' 1.420(7)
C81' C82' 1.413(10)
C81' H81' 0.9500
C82' C83' 1.399(11)
C82' H82' 0.9500
C83' C84' 1.377(9)
C83' H83' 0.9500
C84' C85' 1.378(7)
C84' H84' 0.9500
C85' C86' 1.497(6)
C86' H8B 1.17(6)
C86' H86C 0.9900
C86' H86D 0.9900

loop_
_geom_torsion_atom_site_label_1
_geom_torsion_atom_site_label_2
_geom_torsion_atom_site_label_3
_geom_torsion_atom_site_label_4
_geom_torsion
O2 Al1 O1 C36 179.90(17)
N2 Al1 O1 C36 -54.71(19)
N1 Al1 O1 C36 52.66(19)
O1 Al1 O2 C43' 68.2(5)
N2 Al1 O2 C43' -58.2(5)
N1 Al1 O2 C43' -165.8(5)
O1 Al1 O2 C43 -30.8(3)
N2 Al1 O2 C43 -157.2(2)
N1 Al1 O2 C43 95.2(2)
O4 Al2 O3 C79 -178.72(18)
N6 Al2 O3 C79 55.7(2)
N5 Al2 O3 C79 -52.6(2)
O3 Al2 O4 C86' -49.4(4)
N6 Al2 O4 C86' 76.9(4)
N5 Al2 O4 C86' -175.3(4)
O3 Al2 O4 C86 38.1(3)
N6 Al2 O4 C86 164.4(2)
N5 Al2 O4 C86 -87.7(2)
O2 Al1 N1 C7 145.12(14)
O1 Al1 N1 C7 -85.41(15)
N2 Al1 N1 C7 30.52(15)
O2 Al1 N1 C6 -40.92(16)
O1 Al1 N1 C6 88.55(15)
N2 Al1 N1 C6 -155.52(14)
O2 Al1 N2 C9 -147.38(14)
O1 Al1 N2 C9 83.67(15)
N1 Al1 N2 C9 -30.84(15)
O2 Al1 N2 C10 34.44(16)
O1 Al1 N2 C10 -94.50(15)
N1 Al1 N2 C10 150.99(14)
O4 Al2 N5 C50 -142.66(15)
O3 Al2 N5 C50 88.81(16)
N6 Al2 N5 C50 -27.61(16)
O4 Al2 N5 C49 41.47(16)
O3 Al2 N5 C49 -87.06(15)
N6 Al2 N5 C49 156.52(14)
O4 Al2 N6 C52 145.94(15)
O3 Al2 N6 C52 -85.55(16)
N5 Al2 N6 C52 30.19(16)
O4 Al2 N6 C53 -34.16(17)
O3 Al2 N6 C53 94.35(16)
N5 Al2 N6 C53 -149.91(15)
C6 C1 C2 C3 1.3(3)
C16 C1 C2 C3 -179.7(2)
C1 C2 C3 C4 0.1(4)
C2 C3 C4 C5 -0.8(4)
C3 C4 C5 C6 0.0(3)
C3 C4 C5 C19 178.0(2)
C4 C5 C6 C1 1.4(3)
C19 C5 C6 C1 -176.4(2)
C4 C5 C6 N1 -179.98(18)
C19 C5 C6 N1 2.2(3)
C2 C1 C6 C5 -2.1(3)
C16 C1 C6 C5 178.97(19)
C2 C1 C6 N1 179.30(18)
C16 C1 C6 N1 0.3(3)
C7 N1 C6 C5 84.7(2)
Al1 N1 C6 C5 -89.3(2)
C7 N1 C6 C1 -96.7(2)
Al1 N1 C6 C1 89.3(2)
C6 N1 C7 C8 171.75(18)
Al1 N1 C7 C8 -14.1(3)
C6 N1 C7 C22 -6.9(3)
Al1 N1 C7 C22 167.26(15)
N1 C7 C8 C9 -12.1(3)
C22 C7 C8 C9 166.6(2)
C10 N2 C9 C8 -167.09(18)
Al1 N2 C9 C8 14.7(2)
C10 N2 C9 C23 10.7(3)
Al1 N2 C9 C23 -167.52(15)
C7 C8 C9 N2 11.8(3)
C7 C8 C9 C23 -166.0(2)
C9 N2 C10 C11 -100.8(2)
Al1 N2 C10 C11 77.4(2)
C9 N2 C10 C15 82.3(2)
Al1 N2 C10 C15 -99.56(19)
C15 C10 C11 C12 2.5(3)
N2 C10 C11 C12 -174.36(18)
C15 C10 C11 C24 -177.62(19)
N2 C10 C11 C24 5.5(3)
C10 C11 C12 C13 -0.7(3)
C24 C11 C12 C13 179.4(2)
C11 C12 C13 C14 -0.8(4)
C12 C13 C14 C15 0.6(3)
C13 C14 C15 C10 1.1(3)
C13 C14 C15 C27 -178.7(2)
C11 C10 C15 C14 -2.7(3)
N2 C10 C15 C14 174.19(18)
C11 C10 C15 C27 177.09(19)
N2 C10 C15 C27 -6.0(3)
C2 C1 C16 C17 48.3(3)
C6 C1 C16 C17 -132.7(2)
C2 C1 C16 C18 -74.9(3)
C6 C1 C16 C18 104.1(2)
C4 C5 C19 C20 53.9(3)
C6 C5 C19 C20 -128.2(2)
C4 C5 C19 C21 -69.3(3)
C6 C5 C19 C21 108.5(3)
C10 C11 C24 C25 -115.0(2)
C12 C11 C24 C25 64.8(2)
C10 C11 C24 C26 122.2(2)
C12 C11 C24 C26 -58.0(3)
C14 C15 C27 C28 -63.5(3)
C10 C15 C27 C28 116.6(2)
C14 C15 C27 C29 59.2(3)
C10 C15 C27 C29 -120.7(2)
N3 C30 C31 C32 177.8(3)
C35 C30 C31 C32 1.1(4)
C30 C31 C32 C33 1.1(4)
C31 C32 C33 C34 -2.0(4)
C32 C33 C34 C35 0.7(4)
C33 C34 C35 C30 1.4(4)
C33 C34 C35 C36 -176.4(2)
N3 C30 C35 C34 -179.0(2)
C31 C30 C35 C34 -2.3(4)
N3 C30 C35 C36 -1.2(4)
C31 C30 C35 C36 175.5(2)
Al1 O1 C36 C35 139.45(17)
C34 C35 C36 O1 -132.8(2)
C30 C35 C36 O1 49.4(3)
C42 C37 C38 C39 0.9(11)
N4 C37 C38 C39 178.4(7)
C37 C38 C39 C40 -3.9(13)
C38 C39 C40 C41 4.8(11)
C39 C40 C41 C42 -2.8(8)
N4 C37 C42 C41 -176.2(4)
C38 C37 C42 C41 1.2(7)
N4 C37 C42 C43 1.4(6)
C38 C37 C42 C43 178.8(5)
C40 C41 C42 C37 -0.2(6)
C40 C41 C42 C43 -177.9(4)
C43' O2 C43 C42 -65.4(4)
Al1 O2 C43 C42 73.8(4)
C37 C42 C43 O2 57.7(5)
C41 C42 C43 O2 -124.7(4)
C42' C37' C38' C39' 4(2)
N4' C37' C38' C39' -170.9(14)
C37' C38' C39' C40' -7(3)
C38' C39' C40' C41' 5(3)
C39' C40' C41' C42' 0(3)
N4' C37' C42' C41' 175.3(10)
C38' C37' C42' C41' 0.4(17)
N4' C37' C42' C43' -2.3(16)
C38' C37' C42' C43' -177.3(10)
C40' C41' C42' C37' -2(2)
C40' C41' C42' C43' 175.4(14)
C43 O2 C43' C42' 60.0(4)
Al1 O2 C43' C42' -66.4(8)
C37' C42' C43' O2 -60.7(11)
C41' C42' C43' O2 121.6(9)
C49 C44 C45 C46 -0.4(3)
C59 C44 C45 C46 -178.5(2)
C44 C45 C46 C47 -0.1(4)
C45 C46 C47 C48 0.2(4)
C46 C47 C48 C49 0.4(3)
C46 C47 C48 C62 -177.5(2)
C47 C48 C49 C44 -1.0(3)
C62 C48 C49 C44 176.8(2)
C47 C48 C49 N5 -178.68(19)
C62 C48 C49 N5 -0.9(3)
C45 C44 C49 C48 1.0(3)
C59 C44 C49 C48 179.0(2)
C45 C44 C49 N5 178.74(18)
C59 C44 C49 N5 -3.3(3)
C50 N5 C49 C48 -85.2(2)
Al2 N5 C49 C48 90.7(2)
C50 N5 C49 C44 97.1(2)
Al2 N5 C49 C44 -87.1(2)
C49 N5 C50 C51 -173.09(18)
Al2 N5 C50 C51 11.0(3)
C49 N5 C50 C65 6.2(3)
Al2 N5 C50 C65 -169.68(15)
N5 C50 C51 C52 12.3(3)
C65 C50 C51 C52 -167.0(2)
C53 N6 C52 C51 163.51(19)
Al2 N6 C52 C51 -16.6(3)
C53 N6 C52 C66 -15.8(3)
Al2 N6 C52 C66 164.06(16)
C50 C51 C52 N6 -9.2(4)
C50 C51 C52 C66 170.2(2)
C52 N6 C53 C58 100.9(2)
Al2 N6 C53 C58 -79.0(2)
C52 N6 C53 C54 -82.7(2)
Al2 N6 C53 C54 97.4(2)
C58 C53 C54 C55 2.5(3)
N6 C53 C54 C55 -173.86(19)
C58 C53 C54 C67 -175.3(2)
N6 C53 C54 C67 8.3(3)
C53 C54 C55 C56 -0.8(3)
C67 C54 C55 C56 177.1(2)
C54 C55 C56 C57 -1.1(4)
C55 C56 C57 C58 1.5(4)
C54 C53 C58 C57 -2.2(3)
N6 C53 C58 C57 174.1(2)
C54 C53 C58 C70 176.7(2)
N6 C53 C58 C70 -7.0(3)
C56 C57 C58 C53 0.2(4)
C56 C57 C58 C70 -178.7(2)
C45 C44 C59 C60 -42.2(3)
C49 C44 C59 C60 139.8(3)
C45 C44 C59 C61 82.1(3)
C49 C44 C59 C61 -95.9(3)
C47 C48 C62 C63 66.1(3)
C49 C48 C62 C63 -111.6(2)
C47 C48 C62 C64 -57.3(3)
C49 C48 C62 C64 125.0(2)
C55 C54 C67 C68 60.2(3)
C53 C54 C67 C68 -121.9(2)
C55 C54 C67 C69 -63.4(3)
C53 C54 C67 C69 114.5(2)
C53 C58 C70 C72 -119.4(3)
C57 C58 C70 C72 59.4(3)
C53 C58 C70 C71 117.3(3)
C57 C58 C70 C71 -63.9(3)
N7 C73 C74 C75 -177.0(3)
C78 C73 C74 C75 0.7(4)
C73 C74 C75 C76 -0.1(4)
C74 C75 C76 C77 -0.8(4)
C75 C76 C77 C78 1.1(4)
C76 C77 C78 C73 -0.6(4)
C76 C77 C78 C79 176.6(2)
N7 C73 C78 C77 177.4(2)
C74 C73 C78 C77 -0.3(3)
N7 C73 C78 C79 0.2(4)
C74 C73 C78 C79 -177.6(2)
Al2 O3 C79 C78 -138.34(17)
C77 C78 C79 O3 133.8(2)
C73 C78 C79 O3 -49.0(3)
C85 C80 C81 C82 1.6(8)
N8 C80 C81 C82 -174.5(5)
C80 C81 C82 C83 1.3(11)
C81 C82 C83 C84 -3.7(14)
C82 C83 C84 C85 3.5(13)
C83 C84 C85 C80 -0.7(10)
C83 C84 C85 C86 175.9(7)
N8 C80 C85 C84 174.0(5)
C81 C80 C85 C84 -1.9(9)
N8 C80 C85 C86 -2.6(9)
C81 C80 C85 C86 -178.6(4)
C86' O4 C86 C85 54.1(5)
Al2 O4 C86 C85 -71.8(4)
C84 C85 C86 O4 129.1(5)
C80 C85 C86 O4 -54.4(7)
C85' C80' C81' C82' 4(2)
N8' C80' C81' C82' 176.0(15)
C80' C81' C82' C83' -7(3)
C81' C82' C83' C84' 10(3)
C82' C83' C84' C85' -10(3)
C83' C84' C85' C80' 8(2)
C83' C84' C85' C86' -174.2(14)
N8' C80' C85' C84' -175.7(11)
C81' C80' C85' C84' -4(2)
N8' C80' C85' C86' 6(2)
C81' C80' C85' C86' 177.5(11)
C86 O4 C86' C85' -54.6(6)
Al2 O4 C86' C85' 67.7(8)
C84' C85' C86' O4 -129.6(12)
C80' C85' C86' O4 48.6(16)
